data_2234745
loop_
_publ_author_name
'Tang, Long'
'Wu, Ya-Pan'
'Fu, Feng'
'Zhang, Zhu-Lian'
'Guo, Hai-Kang'

_publ_section_title
;
 4-(3-Carboxyphenyl)pyridinium nitrate
;
_journal_coeditor_code PK2401
_journal_issue 5
_journal_name_full 'Acta Crystallographica Section E'
_journal_page_first o1322
_journal_paper_doi 10.1107/S1600536812013918
_journal_volume 68
_journal_year 2012
_chemical_formula_iupac 'C12 H10 N O2 +, N O3 -'
_chemical_formula_moiety 'C12 H10 N O2 +, N O3 -'
_chemical_formula_sum 'C12 H10 N2 O5'
_chemical_formula_weight 262.22
_chemical_name_systematic
;
4-(3-Carboxyphenyl)pyridinium nitrate
;
_space_group_IT_number 2
_symmetry_cell_setting triclinic
_symmetry_space_group_name_Hall '-P 1'
_symmetry_space_group_name_H-M 'P -1'
_atom_sites_solution_hydrogens geom
_atom_sites_solution_primary direct
_atom_sites_solution_secondary difmap
_audit_creation_method SHELXL-97
_cell_angle_alpha 97.39(3)
_cell_angle_beta 92.96(5)
_cell_angle_gamma 106.05(3)
_cell_formula_units_Z 2
_cell_length_a 5.2545(11)
_cell_length_b 7.0617(14)
_cell_length_c 16.469(3)
_cell_measurement_reflns_used 2373
_cell_measurement_temperature 293(2)
_cell_measurement_theta_max 27.48
_cell_measurement_theta_min 3.03
_cell_volume 580.0(2)
_computing_cell_refinement 'SAINT (Bruker, 1997)'
_computing_data_collection 'SMART (Bruker, 1997)'
_computing_data_reduction 'SAINT (Bruker, 1997)'
_computing_molecular_graphics 'SHELXTL (Sheldrick, 2008)'
_computing_publication_material 'SHELXTL (Sheldrick, 2008)'
_computing_structure_refinement 'SHELXL97 (Sheldrick, 2008)'
_computing_structure_solution 'SHELXS97 (Sheldrick, 2008)'
_diffrn_ambient_temperature 293(2)
_diffrn_measured_fraction_theta_full 0.985
_diffrn_measured_fraction_theta_max 0.985
_diffrn_measurement_device_type 'Bruker SMART'
_diffrn_measurement_method '\f and \w scans'
_diffrn_radiation_monochromator graphite
_diffrn_radiation_source 'fine-focus sealed tube'
_diffrn_radiation_type MoK\a
_diffrn_radiation_wavelength 0.71073
_diffrn_reflns_av_R_equivalents 0.0422
_diffrn_reflns_av_sigmaI/netI 0.0570
_diffrn_reflns_limit_h_max 6
_diffrn_reflns_limit_h_min -4
_diffrn_reflns_limit_k_max 8
_diffrn_reflns_limit_k_min -8
_diffrn_reflns_limit_l_max 17
_diffrn_reflns_limit_l_min -20
_diffrn_reflns_number 4634
_diffrn_reflns_theta_full 26.00
_diffrn_reflns_theta_max 26.00
_diffrn_reflns_theta_min 3.04
_diffrn_standards_number 0
_exptl_absorpt_coefficient_mu 0.119
_exptl_absorpt_correction_T_max 0.988
_exptl_absorpt_correction_T_min 0.982
_exptl_absorpt_correction_type multi-scan
_exptl_absorpt_process_details '(SADABS; Sheldrick, 1996)'
_exptl_crystal_colour colourless
_exptl_crystal_density_diffrn 1.502
_exptl_crystal_density_method 'not measured'
_exptl_crystal_description block
_exptl_crystal_F_000 272
_exptl_crystal_size_max 0.15
_exptl_crystal_size_mid 0.13
_exptl_crystal_size_min 0.10
_refine_diff_density_max 0.204
_refine_diff_density_min -0.218
_refine_ls_extinction_coef 0.039(7)
_refine_ls_extinction_expression Fc^*^=kFc[1+0.001xFc^2^\l^3^/sin(2\q)]^-1/4^
_refine_ls_extinction_method 'SHELXL97 (Sheldrick, 2008)'
_refine_ls_goodness_of_fit_ref 1.004
_refine_ls_hydrogen_treatment constr
_refine_ls_matrix_type full
_refine_ls_number_parameters 174
_refine_ls_number_reflns 2255
_refine_ls_number_restraints 0
_refine_ls_restrained_S_all 1.004
_refine_ls_R_factor_all 0.0773
_refine_ls_R_factor_gt 0.0498
_refine_ls_shift/su_max 0.000
_refine_ls_shift/su_mean 0.000
_refine_ls_structure_factor_coef Fsqd
_refine_ls_weighting_details 'calc w=1/[\s^2^(Fo^2^)+(0.0630P)^2^] where P=(Fo^2^+2Fc^2^)/3'
_refine_ls_weighting_scheme calc
_refine_ls_wR_factor_gt 0.1125
_refine_ls_wR_factor_ref 0.1265
_reflns_number_gt 1599
_reflns_number_total 2255
_reflns_threshold_expression I>2\s(I)
_cod_data_source_file pk2401.cif
_cod_data_source_block I
_cod_database_code 2234745
_cod_database_fobs_code 2234745

loop_
_symmetry_equiv_pos_as_xyz
'x, y, z'
'-x, -y, -z'

loop_
_atom_site_type_symbol
_atom_site_label
_atom_site_fract_x
_atom_site_fract_y
_atom_site_fract_z
_atom_site_U_iso_or_equiv
_atom_site_adp_type
_atom_site_calc_flag
_atom_site_refinement_flags
_atom_site_occupancy
_atom_site_symmetry_multiplicity
N N2 0.5337(3) 0.8423(2) 0.07114(11) 0.0357(4) Uani d . 1 1
H H2 0.6254 0.8387 0.0295 0.043 Uiso calc R 1 1
O O2 0.1639(3) 1.3909(2) 0.43108(10) 0.0541(5) Uani d . 1 1
O O1 -0.2183(3) 1.2586(2) 0.48279(11) 0.0555(5) Uani d . 1 1
H H1 -0.1765 1.3685 0.5113 0.083 Uiso calc R 1 1
C C4 0.0785(4) 0.8582(3) 0.27490(12) 0.0316(5) Uani d . 1 1
C C8 0.2414(4) 0.8503(3) 0.20449(13) 0.0306(5) Uani d . 1 1
C C12 0.1417(4) 0.7172(3) 0.13261(13) 0.0352(5) Uani d . 1 1
H H12 -0.0275 0.6284 0.1292 0.042 Uiso calc R 1 1
C C10 0.6380(4) 0.9746(3) 0.13859(13) 0.0370(5) Uani d . 1 1
H H10 0.8073 1.0623 0.1400 0.044 Uiso calc R 1 1
C C9 0.4953(4) 0.9804(3) 0.20526(13) 0.0341(5) Uani d . 1 1
H H9 0.5685 1.0726 0.2519 0.041 Uiso calc R 1 1
C C3 0.1074(4) 1.0373(3) 0.32576(12) 0.0332(5) Uani d . 1 1
H H3 0.2408 1.1501 0.3185 0.040 Uiso calc R 1 1
C C1 -0.0351(4) 1.2460(3) 0.43713(14) 0.0394(5) Uani d . 1 1
C C5 -0.1169(4) 0.6893(3) 0.28921(14) 0.0384(5) Uani d . 1 1
H H5 -0.1356 0.5674 0.2568 0.046 Uiso calc R 1 1
C C11 0.2897(4) 0.7157(3) 0.06729(14) 0.0384(5) Uani d . 1 1
H H11 0.2208 0.6260 0.0196 0.046 Uiso calc R 1 1
C C7 -0.2581(4) 0.8815(3) 0.39976(14) 0.0410(5) Uani d . 1 1
H H7 -0.3726 0.8898 0.4404 0.049 Uiso calc R 1 1
C C2 -0.0603(4) 1.0497(3) 0.38714(13) 0.0349(5) Uani d . 1 1
C C6 -0.2820(5) 0.7011(3) 0.35072(14) 0.0454(6) Uani d . 1 1
H H6 -0.4108 0.5872 0.3595 0.054 Uiso calc R 1 1
O O3 0.2280(3) 0.3289(2) 0.18749(10) 0.0466(4) Uani d . 1 1
O O5 0.5525(3) 0.3893(2) 0.10947(10) 0.0513(5) Uani d . 1 1
N N1 0.3185(4) 0.3064(2) 0.12032(11) 0.0355(4) Uani d . 1 1
O O4 0.1696(3) 0.1940(2) 0.05948(10) 0.0479(5) Uani d . 1 1

loop_
_atom_site_aniso_label
_atom_site_aniso_U_11
_atom_site_aniso_U_22
_atom_site_aniso_U_33
_atom_site_aniso_U_12
_atom_site_aniso_U_13
_atom_site_aniso_U_23
N2 0.0348(10) 0.0396(9) 0.0369(11) 0.0138(7) 0.0154(8) 0.0091(8)
O2 0.0551(11) 0.0408(9) 0.0583(11) 0.0013(7) 0.0264(9) -0.0027(7)
O1 0.0538(11) 0.0479(10) 0.0593(12) 0.0076(8) 0.0287(9) -0.0062(8)
C4 0.0293(11) 0.0351(11) 0.0310(12) 0.0097(8) 0.0049(9) 0.0057(8)
C8 0.0289(11) 0.0306(10) 0.0345(12) 0.0104(8) 0.0059(9) 0.0075(8)
C12 0.0317(11) 0.0327(10) 0.0390(13) 0.0057(8) 0.0102(10) 0.0017(9)
C10 0.0311(12) 0.0372(11) 0.0440(14) 0.0093(9) 0.0066(10) 0.0102(10)
C9 0.0304(11) 0.0353(10) 0.0354(12) 0.0077(8) 0.0055(9) 0.0038(9)
C3 0.0312(11) 0.0341(10) 0.0318(12) 0.0051(8) 0.0053(9) 0.0047(9)
C1 0.0409(13) 0.0431(12) 0.0346(12) 0.0113(10) 0.0125(10) 0.0052(9)
C5 0.0415(13) 0.0315(11) 0.0394(13) 0.0054(9) 0.0124(10) 0.0032(9)
C11 0.0383(13) 0.0349(11) 0.0398(13) 0.0077(9) 0.0090(10) 0.0015(9)
C7 0.0411(13) 0.0458(12) 0.0350(13) 0.0081(10) 0.0160(10) 0.0068(10)
C2 0.0353(12) 0.0375(11) 0.0316(12) 0.0097(9) 0.0064(10) 0.0041(9)
C6 0.0453(14) 0.0393(12) 0.0457(14) -0.0001(10) 0.0159(11) 0.0071(10)
O3 0.0551(11) 0.0481(9) 0.0378(10) 0.0147(7) 0.0171(8) 0.0054(7)
O5 0.0345(10) 0.0517(9) 0.0570(11) -0.0034(7) 0.0119(8) 0.0011(8)
N1 0.0376(11) 0.0296(9) 0.0397(11) 0.0085(7) 0.0093(9) 0.0061(8)
O4 0.0348(9) 0.0587(10) 0.0393(9) 0.0008(7) 0.0076(7) -0.0064(7)

loop_
_atom_type_symbol
_atom_type_description
_atom_type_scat_dispersion_real
_atom_type_scat_dispersion_imag
_atom_type_scat_source
C C 0.0033 0.0016 'International Tables Vol C Tables 4.2.6.8 and 6.1.1.4'
H H 0.0000 0.0000 'International Tables Vol C Tables 4.2.6.8 and 6.1.1.4'
N N 0.0061 0.0033 'International Tables Vol C Tables 4.2.6.8 and 6.1.1.4'
O O 0.0106 0.0060 'International Tables Vol C Tables 4.2.6.8 and 6.1.1.4'

loop_
_geom_angle_atom_site_label_1
_geom_angle_atom_site_label_2
_geom_angle_atom_site_label_3
_geom_angle
C11 N2 C10 121.3(2)
C11 N2 H2 119.4
C10 N2 H2 119.4
C1 O1 H1 109.5
C3 C4 C5 118.4(2)
C3 C4 C8 120.40(18)
C5 C4 C8 121.07(17)
C12 C8 C9 116.8(2)
C12 C8 C4 121.07(18)
C9 C8 C4 122.08(18)
C11 C12 C8 120.60(19)
C11 C12 H12 119.7
C8 C12 H12 119.7
N2 C10 C9 119.82(19)
N2 C10 H10 120.1
C9 C10 H10 120.1
C10 C9 C8 121.00(19)
C10 C9 H9 119.5
C8 C9 H9 119.5
C2 C3 C4 120.76(18)
C2 C3 H3 119.6
C4 C3 H3 119.6
O2 C1 O1 123.68(19)
O2 C1 C2 118.7(2)
O1 C1 C2 117.61(19)
C6 C5 C4 120.80(19)
C6 C5 H5 119.6
C4 C5 H5 119.6
N2 C11 C12 120.49(19)
N2 C11 H11 119.8
C12 C11 H11 119.8
C6 C7 C2 119.0(2)
C6 C7 H7 120.5
C2 C7 H7 120.5
C3 C2 C7 120.33(18)
C3 C2 C1 119.46(18)
C7 C2 C1 120.2(2)
C5 C6 C7 120.6(2)
C5 C6 H6 119.7
C7 C6 H6 119.7
O3 N1 O5 122.40(18)
O3 N1 O4 119.71(18)
O5 N1 O4 117.89(19)

loop_
_geom_bond_atom_site_label_1
_geom_bond_atom_site_label_2
_geom_bond_distance
N2 C11 1.338(3)
N2 C10 1.339(3)
N2 H2 0.8600
O2 C1 1.263(3)
O1 C1 1.267(3)
O1 H1 0.8200
C4 C3 1.391(3)
C4 C5 1.398(3)
C4 C8 1.481(3)
C8 C12 1.392(3)
C8 C9 1.393(3)
C12 C11 1.360(3)
C12 H12 0.9300
C10 C9 1.364(3)
C10 H10 0.9300
C9 H9 0.9300
C3 C2 1.385(3)
C3 H3 0.9300
C1 C2 1.487(3)
C5 C6 1.377(3)
C5 H5 0.9300
C11 H11 0.9300
C7 C6 1.388(3)
C7 C2 1.393(3)
C7 H7 0.9300
C6 H6 0.9300
O3 N1 1.235(2)
O5 N1 1.240(2)
N1 O4 1.272(2)

loop_
_geom_hbond_atom_site_label_D
_geom_hbond_atom_site_label_H
_geom_hbond_atom_site_label_A
_geom_hbond_site_symmetry_A
_geom_hbond_distance_DH
_geom_hbond_distance_HA
_geom_hbond_distance_DA
_geom_hbond_angle_DHA
C10 H10 O4 1_665 0.93 2.42 3.225(3) 145.2
C11 H11 O5 2_665 0.93 2.49 3.122(3) 124.9
O1 H1 O2 2_586 0.82 1.82 2.624(2) 166.8
N2 H2 O4 2_665 0.86 1.89 2.748(3) 174.2

loop_
_geom_torsion_atom_site_label_1
_geom_torsion_atom_site_label_2
_geom_torsion_atom_site_label_3
_geom_torsion_atom_site_label_4
_geom_torsion
C3 C4 C8 C12 -147.6(2)
C5 C4 C8 C12 28.9(3)
C3 C4 C8 C9 29.6(3)
C5 C4 C8 C9 -154.0(2)
C9 C8 C12 C11 0.5(3)
C4 C8 C12 C11 177.82(19)
C11 N2 C10 C9 0.6(3)
N2 C10 C9 C8 0.0(3)
C12 C8 C9 C10 -0.6(3)
C4 C8 C9 C10 -177.83(18)
C5 C4 C3 C2 -2.4(3)
C8 C4 C3 C2 174.15(18)
C3 C4 C5 C6 1.8(3)
C8 C4 C5 C6 -174.7(2)
C10 N2 C11 C12 -0.6(3)
C8 C12 C11 N2 0.0(3)
C4 C3 C2 C7 1.1(3)
C4 C3 C2 C1 -176.26(19)
C6 C7 C2 C3 0.9(3)
C6 C7 C2 C1 178.2(2)
O2 C1 C2 C3 -10.7(3)
O1 C1 C2 C3 168.3(2)
O2 C1 C2 C7 172.0(2)
O1 C1 C2 C7 -9.0(3)
C4 C5 C6 C7 0.1(4)
C2 C7 C6 C5 -1.5(4)
